data_4031926
loop_
_publ_author_name
'Abdulwahaab, Bassim H.'
'Burke, Benjamin P.'
'Domarkas, Juozas'
'Silversides, Jon D.'
'Prior, Timothy J.'
'Archibald, Stephen J.'

_publ_section_title
;
 Mono- and Bis-Alkylation of Glyoxal-Bridged Tetraazamacrocycles Using
 Mechanochemistry.
;
_journal_issue 3
_journal_name_full 'The Journal of organic chemistry'
_journal_page_first 890
_journal_page_last 898
_journal_paper_doi 10.1021/acs.joc.5b02464
_journal_volume 81
_journal_year 2016
_chemical_formula_moiety
;
2(C26 H36 N4), 2(C H4 O), 4(Br), 3(H2 O)
;
_chemical_formula_sum 'C27 H43 Br2 N4 O2.5'
_chemical_formula_weight 623.47
_chemical_name_systematic
;
 ?
;
_space_group_crystal_system monoclinic
_space_group_IT_number 14
_space_group_name_Hall '-P 2yn'
_space_group_name_H-M_alt 'P 1 21/n 1'
_symmetry_space_group_name_Hall '-P 2yn'
_symmetry_space_group_name_H-M 'P 1 21/n 1'
_atom_sites_solution_hydrogens mixed
_audit_creation_method SHELXL-2013
_cell_angle_alpha 90
_cell_angle_beta 102.826(4)
_cell_angle_gamma 90
_cell_formula_units_Z 4
_cell_length_a 9.7180(5)
_cell_length_b 22.6793(13)
_cell_length_c 13.0099(7)
_cell_measurement_reflns_used 11013
_cell_measurement_temperature 150(2)
_cell_measurement_theta_max 26.05
_cell_measurement_theta_min 1.8
_cell_volume 2795.8(3)
_computing_cell_refinement 'Stoe X-AREA'
_computing_data_collection 'Stoe X-AREA'
_computing_data_reduction 'Stoe X-AREA'
_computing_structure_refinement 'SHELXL-2013 (Sheldrick, 2013)'
_computing_structure_solution SHELXS-86
_diffrn_ambient_temperature 150(2)
_diffrn_detector_area_resol_mean 6.67
_diffrn_measured_fraction_theta_full 0.997
_diffrn_measured_fraction_theta_max 0.993
_diffrn_measurement_device_type 'Stoe IPDS2'
_diffrn_measurement_method \w-scans
_diffrn_radiation_type MoK\a
_diffrn_radiation_wavelength 0.71073
_diffrn_reflns_av_R_equivalents 0.0771
_diffrn_reflns_av_unetI/netI 0.0684
_diffrn_reflns_laue_measured_fraction_full 0.997
_diffrn_reflns_laue_measured_fraction_max 0.993
_diffrn_reflns_limit_h_max 8
_diffrn_reflns_limit_h_min -11
_diffrn_reflns_limit_k_max 27
_diffrn_reflns_limit_k_min -24
_diffrn_reflns_limit_l_max 15
_diffrn_reflns_limit_l_min -15
_diffrn_reflns_number 14043
_diffrn_reflns_point_group_measured_fraction_full 0.997
_diffrn_reflns_point_group_measured_fraction_max 0.993
_diffrn_reflns_theta_full 25.242
_diffrn_reflns_theta_max 25.641
_diffrn_reflns_theta_min 1.796
_diffrn_source 'fine-focus sealed tube'
_exptl_absorpt_coefficient_mu 2.933
_exptl_absorpt_correction_T_max 0.7199
_exptl_absorpt_correction_T_min 0.4566
_exptl_absorpt_correction_type analytical
_exptl_absorpt_process_details
;
A face-index absorption correction was applied 
within the Stoe X-AREA suite.
;
_exptl_crystal_colour colourless
_exptl_crystal_density_diffrn 1.481
_exptl_crystal_description block
_exptl_crystal_F_000 1292
_exptl_crystal_size_max 0.420
_exptl_crystal_size_mid 0.160
_exptl_crystal_size_min 0.120
_refine_diff_density_max 1.139
_refine_diff_density_min -1.819
_refine_diff_density_rms 0.091
_refine_ls_extinction_method none
_refine_ls_goodness_of_fit_ref 1.013
_refine_ls_hydrogen_treatment mixed
_refine_ls_matrix_type full
_refine_ls_number_parameters 336
_refine_ls_number_reflns 5246
_refine_ls_number_restraints 8
_refine_ls_restrained_S_all 1.014
_refine_ls_R_factor_all 0.0819
_refine_ls_R_factor_gt 0.0534
_refine_ls_shift/su_max 0.000
_refine_ls_shift/su_mean 0.000
_refine_ls_structure_factor_coef Fsqd
_refine_ls_weighting_details 'w=1/[\s^2^(Fo^2^)+(0.0869P)^2^] where P=(Fo^2^+2Fc^2^)/3'
_refine_ls_weighting_scheme calc
_refine_ls_wR_factor_gt 0.1430
_refine_ls_wR_factor_ref 0.1558
_reflns_Friedel_coverage 0.000
_reflns_number_gt 3494
_reflns_number_total 5246
_reflns_threshold_expression 'I > 2\s(I)'
_cod_data_source_file jo5b02464_si_004.cif
_cod_data_source_block shelx
_cod_original_formula_sum 'C27 H43 Br2 N4 O2.50'
_cod_database_code 4031926
_shelx_space_group_comment
;
The symmetry employed for this shelxl refinement is uniquely defined
by the following loop, which should always be used as a source of
symmetry information in preference to the above space-group names.
They are only intended as comments.
;
_shelx_estimated_absorpt_t_min 0.372
_shelx_estimated_absorpt_t_max 0.720
_shelxl_version_number 2013-4

loop_
_space_group_symop_operation_xyz
'x, y, z'
'-x+1/2, y+1/2, -z+1/2'
'-x, -y, -z'
'x-1/2, -y-1/2, z-1/2'

loop_
_atom_site_label
_atom_site_type_symbol
_atom_site_fract_x
_atom_site_fract_y
_atom_site_fract_z
_atom_site_U_iso_or_equiv
_atom_site_adp_type
_atom_site_occupancy
_atom_site_site_symmetry_order
_atom_site_calc_flag
_atom_site_refinement_flags_posn
_atom_site_refinement_flags_adp
_atom_site_refinement_flags_occupancy
C1 C 1.1143(5) 0.3808(2) 0.7623(4) 0.0435(11) Uani 1 1 d . . .
H1A H 1.1776 0.3848 0.7127 0.052 Uiso 1 1 calc R U .
H1B H 1.1567 0.4020 0.8283 0.052 Uiso 1 1 calc R U .
C2 C 1.0906(5) 0.3156(2) 0.7848(4) 0.0449(11) Uani 1 1 d . . .
H2A H 1.1193 0.2896 0.7320 0.054 Uiso 1 1 calc R U .
H2B H 1.1430 0.3041 0.8562 0.054 Uiso 1 1 calc R U .
C3 C 0.8722(5) 0.2550(2) 0.7676(4) 0.0411(11) Uani 1 1 d . . .
H3A H 0.9183 0.2298 0.8275 0.049 Uiso 1 1 calc R U .
H3B H 0.8810 0.2356 0.7012 0.049 Uiso 1 1 calc R U .
C4 C 0.7174(5) 0.2642(2) 0.7688(3) 0.0412(11) Uani 1 1 d . . .
H4A H 0.6701 0.2254 0.7660 0.049 Uiso 1 1 calc R U .
H4B H 0.7105 0.2837 0.8356 0.049 Uiso 1 1 calc R U .
C5 C 0.5041(5) 0.3249(2) 0.7012(4) 0.0431(11) Uani 1 1 d . . .
H5A H 0.4274 0.3245 0.6368 0.052 Uiso 1 1 calc R U .
H5B H 0.4752 0.3003 0.7557 0.052 Uiso 1 1 calc R U .
C6 C 0.5348(6) 0.3877(2) 0.7409(5) 0.0547(13) Uani 1 1 d . . .
H6A H 0.4890 0.4169 0.6875 0.066 Uiso 1 1 calc R U .
H6B H 0.5027 0.3944 0.8071 0.066 Uiso 1 1 calc R U .
C7 C 0.7552(6) 0.4496(2) 0.7672(4) 0.0520(13) Uani 1 1 d . . .
H7A H 0.7258 0.4732 0.8227 0.062 Uiso 1 1 calc R U .
H7B H 0.7279 0.4710 0.6994 0.062 Uiso 1 1 calc R U .
C8 C 0.9167(5) 0.4389(2) 0.7960(3) 0.0438(11) Uani 1 1 d . . .
H8A H 0.9659 0.4773 0.8067 0.053 Uiso 1 1 calc R U .
H8B H 0.9413 0.4168 0.8633 0.053 Uiso 1 1 calc R U .
C9 C 0.7250(5) 0.3595(2) 0.6724(3) 0.0353(10) Uani 1 1 d . . .
H9 H 0.6873 0.3806 0.6044 0.042 Uiso 1 1 calc R U .
C10 C 0.8800(5) 0.3481(2) 0.6859(3) 0.0360(10) Uani 1 1 d . . .
H10 H 0.8998 0.3296 0.6209 0.043 Uiso 1 1 calc R U .
C11 C 0.9634(5) 0.4420(2) 0.6134(3) 0.0390(10) Uani 1 1 d . . .
H11A H 0.9988 0.4175 0.5617 0.047 Uiso 1 1 calc R U .
H11B H 0.8644 0.4527 0.5815 0.047 Uiso 1 1 calc R U .
C12 C 1.0511(5) 0.4978(2) 0.6348(3) 0.0377(10) Uani 1 1 d . . .
C13 C 1.1936(5) 0.4976(2) 0.6334(3) 0.0415(11) Uani 1 1 d . . .
H13 H 1.2371 0.4620 0.6185 0.050 Uiso 1 1 calc R U .
C14 C 1.2727(5) 0.5487(2) 0.6534(4) 0.0429(11) Uani 1 1 d . . .
H14 H 1.3704 0.5477 0.6532 0.051 Uiso 1 1 calc R U .
C15 C 1.2105(5) 0.6020(2) 0.6741(3) 0.0381(10) Uani 1 1 d . . .
C16 C 1.0676(5) 0.6021(2) 0.6712(3) 0.0405(11) Uani 1 1 d . . .
H16 H 1.0227 0.6381 0.6820 0.049 Uiso 1 1 calc R U .
C17 C 0.9882(5) 0.5508(2) 0.6530(3) 0.0399(10) Uani 1 1 d . . .
H17 H 0.8904 0.5519 0.6529 0.048 Uiso 1 1 calc R U .
C18 C 1.2961(6) 0.6576(2) 0.6969(4) 0.0471(12) Uani 1 1 d . . .
H18A H 1.2463 0.6899 0.6543 0.071 Uiso 1 1 calc R U .
H18B H 1.3882 0.6517 0.6794 0.071 Uiso 1 1 calc R U .
H18C H 1.3097 0.6674 0.7719 0.071 Uiso 1 1 calc R U .
C19 C 0.6203(5) 0.2695(2) 0.5706(3) 0.0365(10) Uani 1 1 d . . .
H19A H 0.5677 0.2958 0.5146 0.044 Uiso 1 1 calc R U .
H19B H 0.7136 0.2615 0.5548 0.044 Uiso 1 1 calc R U .
C20 C 0.5406(5) 0.21205(19) 0.5682(3) 0.0334(9) Uani 1 1 d . . .
C21 C 0.6137(5) 0.1588(2) 0.5832(3) 0.0384(10) Uani 1 1 d . . .
H21 H 0.7138 0.1587 0.5956 0.046 Uiso 1 1 calc R U .
C22 C 0.5413(5) 0.1057(2) 0.5800(3) 0.0374(10) Uani 1 1 d . . .
H22 H 0.5927 0.0698 0.5917 0.045 Uiso 1 1 calc R U .
C23 C 0.3943(5) 0.1044(2) 0.5600(3) 0.0343(10) Uani 1 1 d . . .
C24 C 0.3224(5) 0.1577(2) 0.5434(3) 0.0361(10) Uani 1 1 d . . .
H24 H 0.2222 0.1578 0.5290 0.043 Uiso 1 1 calc R U .
C25 C 0.3943(5) 0.2112(2) 0.5474(3) 0.0365(10) Uani 1 1 d . . .
H25 H 0.3429 0.2471 0.5357 0.044 Uiso 1 1 calc R U .
C26 C 0.3149(5) 0.0474(2) 0.5580(4) 0.0415(11) Uani 1 1 d . . .
H26A H 0.3069 0.0373 0.6297 0.062 Uiso 1 1 calc R U .
H26B H 0.3656 0.0160 0.5302 0.062 Uiso 1 1 calc R U .
H26C H 0.2203 0.0517 0.5128 0.062 Uiso 1 1 calc R U .
Br1 Br 0.44837(5) 0.27605(2) 0.97503(4) 0.04830(18) Uani 1 1 d . . .
Br2 Br 0.87591(7) 0.11285(3) 0.90990(7) 0.0814(3) Uani 1 1 d D . .
N1 N 0.9669(4) 0.40524(17) 0.7135(3) 0.0380(9) Uani 1 1 d . . .
N2 N 0.6884(4) 0.39087(17) 0.7587(3) 0.0382(9) Uani 1 1 d . . .
N3 N 0.6422(4) 0.30154(17) 0.6770(3) 0.0366(8) Uani 1 1 d . . .
N4 N 0.9388(4) 0.31346(16) 0.7763(2) 0.0346(8) Uani 1 1 d . . .
O1M O 0.3955(6) 0.4190(2) 0.9795(3) 0.0805(13) Uani 1 1 d . . .
H1M H 0.3949 0.3821 0.9738 0.121 Uiso 1 1 calc R U .
C1M C 0.4457(6) 0.4348(2) 1.0863(4) 0.0569(14) Uani 1 1 d . . .
H1M1 H 0.5277 0.4104 1.1172 0.085 Uiso 1 1 calc R U .
H1M2 H 0.3710 0.4284 1.1248 0.085 Uiso 1 1 calc R U .
H1M3 H 0.4730 0.4764 1.0908 0.085 Uiso 1 1 calc R U .
O1W O 0.6652(4) 0.16386(18) 1.0494(3) 0.0577(10) Uani 1 1 d D . .
H1D H 0.709(6) 0.151(3) 0.999(4) 0.087 Uiso 1 1 d D U .
H1C H 0.603(6) 0.191(2) 1.019(4) 0.087 Uiso 1 1 d D U .
O2W O 1.0777(12) 0.0283(5) 1.0523(7) 0.086(3) Uiso 0.5 1 d D . P
H2D H 1.093(16) -0.0090(18) 1.032(6) 0.129 Uiso 0.5 1 d D U P
H2C H 1.013(13) 0.047(4) 1.002(8) 0.129 Uiso 0.5 1 d D U P

loop_
_atom_site_aniso_label
_atom_site_aniso_U_11
_atom_site_aniso_U_22
_atom_site_aniso_U_33
_atom_site_aniso_U_23
_atom_site_aniso_U_13
_atom_site_aniso_U_12
C1 0.039(3) 0.045(3) 0.042(2) 0.004(2) -0.0002(19) -0.001(2)
C2 0.033(2) 0.051(3) 0.048(3) 0.009(2) 0.005(2) 0.005(2)
C3 0.042(3) 0.039(3) 0.041(2) 0.011(2) 0.007(2) 0.003(2)
C4 0.049(3) 0.038(3) 0.038(2) 0.0059(19) 0.014(2) -0.008(2)
C5 0.035(3) 0.044(3) 0.054(3) -0.002(2) 0.018(2) 0.003(2)
C6 0.050(3) 0.051(3) 0.070(3) -0.014(3) 0.026(3) -0.002(3)
C7 0.057(3) 0.040(3) 0.064(3) -0.013(2) 0.024(3) -0.008(2)
C8 0.057(3) 0.042(3) 0.034(2) -0.009(2) 0.013(2) -0.012(2)
C9 0.035(2) 0.039(2) 0.031(2) 0.0023(18) 0.0068(17) 0.006(2)
C10 0.038(2) 0.033(2) 0.037(2) 0.0018(18) 0.0085(18) 0.003(2)
C11 0.046(3) 0.037(2) 0.034(2) 0.0050(19) 0.0091(19) -0.005(2)
C12 0.045(3) 0.035(2) 0.033(2) 0.0026(18) 0.0072(18) -0.003(2)
C13 0.048(3) 0.031(2) 0.046(2) 0.003(2) 0.011(2) 0.007(2)
C14 0.039(3) 0.040(3) 0.050(3) 0.004(2) 0.010(2) -0.001(2)
C15 0.044(3) 0.036(3) 0.034(2) 0.0055(18) 0.0069(19) -0.001(2)
C16 0.047(3) 0.033(2) 0.041(2) 0.0017(19) 0.009(2) 0.005(2)
C17 0.036(2) 0.041(3) 0.041(2) 0.004(2) 0.0042(19) 0.002(2)
C18 0.053(3) 0.037(3) 0.050(3) 0.002(2) 0.008(2) -0.010(2)
C19 0.042(3) 0.042(3) 0.0259(19) -0.0020(18) 0.0083(18) -0.006(2)
C20 0.039(2) 0.036(2) 0.0256(18) -0.0021(17) 0.0086(17) -0.002(2)
C21 0.031(2) 0.041(3) 0.043(2) -0.0037(19) 0.0084(19) 0.002(2)
C22 0.033(2) 0.034(2) 0.046(2) -0.0015(19) 0.0084(19) 0.002(2)
C23 0.037(2) 0.035(2) 0.030(2) -0.0028(17) 0.0059(17) 0.001(2)
C24 0.028(2) 0.041(3) 0.039(2) 0.0010(19) 0.0087(18) -0.001(2)
C25 0.038(2) 0.031(2) 0.042(2) -0.0011(18) 0.0099(19) 0.008(2)
C26 0.038(3) 0.040(3) 0.045(2) -0.003(2) 0.0049(19) -0.005(2)
Br1 0.0395(3) 0.0541(3) 0.0524(3) -0.0059(2) 0.0126(2) -0.0059(2)
Br2 0.0626(4) 0.0461(4) 0.1488(7) 0.0088(4) 0.0518(4) -0.0020(3)
N1 0.037(2) 0.034(2) 0.0413(19) 0.0021(16) 0.0049(16) -0.0029(17)
N2 0.038(2) 0.038(2) 0.0423(19) -0.0072(16) 0.0166(16) -0.0009(18)
N3 0.037(2) 0.038(2) 0.0358(18) -0.0010(16) 0.0092(15) 0.0002(17)
N4 0.035(2) 0.037(2) 0.0298(17) 0.0063(15) 0.0024(14) 0.0005(17)
O1M 0.111(4) 0.054(3) 0.066(3) 0.009(2) -0.004(2) 0.006(3)
C1M 0.053(3) 0.046(3) 0.073(4) -0.003(3) 0.017(3) 0.004(3)
O1W 0.064(3) 0.051(2) 0.055(2) 0.0022(18) 0.0085(18) -0.0079(19)

loop_
_atom_type_symbol
_atom_type_description
_atom_type_scat_dispersion_real
_atom_type_scat_dispersion_imag
_atom_type_scat_source
C C 0.0033 0.0016 'International Tables Vol C Tables 4.2.6.8 and 6.1.1.4'
H H 0.0000 0.0000 'International Tables Vol C Tables 4.2.6.8 and 6.1.1.4'
Br Br -0.2901 2.4595 'International Tables Vol C Tables 4.2.6.8 and 6.1.1.4'
N N 0.0061 0.0033 'International Tables Vol C Tables 4.2.6.8 and 6.1.1.4'
O O 0.0106 0.0060 'International Tables Vol C Tables 4.2.6.8 and 6.1.1.4'

loop_
_geom_angle_atom_site_label_1
_geom_angle_atom_site_label_2
_geom_angle_atom_site_label_3
_geom_angle
C2 C1 N1 105.1(4)
C2 C1 H1A 110.7
N1 C1 H1A 110.7
C2 C1 H1B 110.7
N1 C1 H1B 110.7
H1A C1 H1B 108.8
N4 C2 C1 102.1(4)
N4 C2 H2A 111.3
C1 C2 H2A 111.3
N4 C2 H2B 111.3
C1 C2 H2B 111.3
H2A C2 H2B 109.2
N4 C3 C4 107.2(4)
N4 C3 H3A 110.3
C4 C3 H3A 110.3
N4 C3 H3B 110.3
C4 C3 H3B 110.3
H3A C3 H3B 108.5
N3 C4 C3 111.9(4)
N3 C4 H4A 109.2
C3 C4 H4A 109.2
N3 C4 H4B 109.2
C3 C4 H4B 109.2
H4A C4 H4B 107.9
C6 C5 N3 106.1(4)
C6 C5 H5A 110.5
N3 C5 H5A 110.5
C6 C5 H5B 110.5
N3 C5 H5B 110.5
H5A C5 H5B 108.7
N2 C6 C5 102.5(4)
N2 C6 H6A 111.3
C5 C6 H6A 111.3
N2 C6 H6B 111.3
C5 C6 H6B 111.3
H6A C6 H6B 109.2
N2 C7 C8 106.3(4)
N2 C7 H7A 110.5
C8 C7 H7A 110.5
N2 C7 H7B 110.5
C8 C7 H7B 110.5
H7A C7 H7B 108.7
N1 C8 C7 112.6(4)
N1 C8 H8A 109.1
C7 C8 H8A 109.1
N1 C8 H8B 109.1
C7 C8 H8B 109.1
H8A C8 H8B 107.8
N2 C9 C10 114.2(4)
N2 C9 N3 99.7(3)
C10 C9 N3 111.5(4)
N2 C9 H9 110.4
C10 C9 H9 110.4
N3 C9 H9 110.4
N4 C10 C9 113.6(4)
N4 C10 N1 99.9(3)
C9 C10 N1 111.5(4)
N4 C10 H10 110.5
C9 C10 H10 110.5
N1 C10 H10 110.5
C12 C11 N1 113.0(3)
C12 C11 H11A 109.0
N1 C11 H11A 109.0
C12 C11 H11B 109.0
N1 C11 H11B 109.0
H11A C11 H11B 107.8
C13 C12 C17 118.7(4)
C13 C12 C11 121.1(4)
C17 C12 C11 120.1(4)
C14 C13 C12 120.6(4)
C14 C13 H13 119.7
C12 C13 H13 119.7
C13 C14 C15 120.8(4)
C13 C14 H14 119.6
C15 C14 H14 119.6
C16 C15 C14 118.0(4)
C16 C15 C18 120.9(4)
C14 C15 C18 121.1(4)
C15 C16 C17 121.4(4)
C15 C16 H16 119.3
C17 C16 H16 119.3
C16 C17 C12 120.3(4)
C16 C17 H17 119.8
C12 C17 H17 119.8
C15 C18 H18A 109.5
C15 C18 H18B 109.5
H18A C18 H18B 109.5
C15 C18 H18C 109.5
H18A C18 H18C 109.5
H18B C18 H18C 109.5
C20 C19 N3 113.2(3)
C20 C19 H19A 108.9
N3 C19 H19A 108.9
C20 C19 H19B 108.9
N3 C19 H19B 108.9
H19A C19 H19B 107.8
C25 C20 C21 118.9(4)
C25 C20 C19 120.9(4)
C21 C20 C19 120.1(4)
C22 C21 C20 120.5(4)
C22 C21 H21 119.8
C20 C21 H21 119.8
C21 C22 C23 121.0(4)
C21 C22 H22 119.5
C23 C22 H22 119.5
C24 C23 C22 117.9(4)
C24 C23 C26 120.5(4)
C22 C23 C26 121.5(4)
C23 C24 C25 121.4(4)
C23 C24 H24 119.3
C25 C24 H24 119.3
C20 C25 C24 120.2(4)
C20 C25 H25 119.9
C24 C25 H25 119.9
C23 C26 H26A 109.5
C23 C26 H26B 109.5
H26A C26 H26B 109.5
C23 C26 H26C 109.5
H26A C26 H26C 109.5
H26B C26 H26C 109.5
C8 N1 C1 108.2(3)
C8 N1 C11 112.6(3)
C1 N1 C11 112.9(4)
C8 N1 C10 110.4(3)
C1 N1 C10 101.8(3)
C11 N1 C10 110.4(3)
C9 N2 C6 105.9(4)
C9 N2 C7 108.9(4)
C6 N2 C7 118.2(4)
C4 N3 C19 113.2(3)
C4 N3 C5 108.8(3)
C19 N3 C5 113.3(3)
C4 N3 C9 110.0(3)
C19 N3 C9 109.6(3)
C5 N3 C9 101.5(3)
C10 N4 C2 105.0(3)
C10 N4 C3 110.2(3)
C2 N4 C3 117.3(4)
C1M O1M H1M 109.5
O1M C1M H1M1 109.5
O1M C1M H1M2 109.5
H1M1 C1M H1M2 109.5
O1M C1M H1M3 109.5
H1M1 C1M H1M3 109.5
H1M2 C1M H1M3 109.5
H1D O1W H1C 107(4)
H2D O2W H2C 111(6)

loop_
_geom_bond_atom_site_label_1
_geom_bond_atom_site_label_2
_geom_bond_distance
C1 C2 1.534(7)
C1 N1 1.536(6)
C1 H1A 0.9900
C1 H1B 0.9900
C2 N4 1.455(6)
C2 H2A 0.9900
C2 H2B 0.9900
C3 N4 1.468(6)
C3 C4 1.523(7)
C3 H3A 0.9900
C3 H3B 0.9900
C4 N3 1.513(6)
C4 H4A 0.9900
C4 H4B 0.9900
C5 C6 1.521(7)
C5 N3 1.539(6)
C5 H5A 0.9900
C5 H5B 0.9900
C6 N2 1.461(6)
C6 H6A 0.9900
C6 H6B 0.9900
C7 N2 1.475(6)
C7 C8 1.550(7)
C7 H7A 0.9900
C7 H7B 0.9900
C8 N1 1.486(6)
C8 H8A 0.9900
C8 H8B 0.9900
C9 N2 1.439(5)
C9 C10 1.500(6)
C9 N3 1.550(6)
C9 H9 1.0000
C10 N4 1.424(5)
C10 N1 1.545(6)
C10 H10 1.0000
C11 C12 1.517(6)
C11 N1 1.539(5)
C11 H11A 0.9900
C11 H11B 0.9900
C12 C13 1.389(7)
C12 C17 1.394(7)
C13 C14 1.384(7)
C13 H13 0.9500
C14 C15 1.404(7)
C14 H14 0.9500
C15 C16 1.381(7)
C15 C18 1.504(7)
C16 C17 1.387(7)
C16 H16 0.9500
C17 H17 0.9500
C18 H18A 0.9800
C18 H18B 0.9800
C18 H18C 0.9800
C19 C20 1.513(6)
C19 N3 1.536(5)
C19 H19A 0.9900
C19 H19B 0.9900
C20 C25 1.387(6)
C20 C21 1.393(6)
C21 C22 1.389(7)
C21 H21 0.9500
C22 C23 1.395(6)
C22 H22 0.9500
C23 C24 1.390(6)
C23 C26 1.503(6)
C24 C25 1.394(6)
C24 H24 0.9500
C25 H25 0.9500
C26 H26A 0.9800
C26 H26B 0.9800
C26 H26C 0.9800
O1M C1M 1.412(7)
O1M H1M 0.8400
C1M H1M1 0.9800
C1M H1M2 0.9800
C1M H1M3 0.9800
O1W H1D 0.905(19)
O1W H1C 0.89(2)
O2W H2D 0.91(2)
O2W H2C 0.904(19)
